data_1513868
loop_
_publ_author_name
'Kuppuswamy, Subramaniam'
'Bezpalko, Mark W.'
'Powers, Tamara M.'
'Wilding, Matthew J. T.'
'Brozek, Carl K.'
'Foxman, Bruce M.'
'Thomas, Christine M.'

_publ_section_title
;
 A series of C3-symmetric heterobimetallic Cr--M (M = Fe, Co and Cu)
 complexes
;
_journal_issue 4
_journal_name_full 'Chemical Science'
_journal_page_first 1617
_journal_paper_doi 10.1039/c3sc52943f
_journal_volume 5
_journal_year 2014
_chemical_formula_moiety 'C48 H60 Cr1 Fe1 N3 P4'
_chemical_formula_sum 'C48 H60 Cr Fe N3 P4'
_chemical_formula_weight 910.76
_space_group_IT_number 165
_symmetry_cell_setting trigonal
_symmetry_space_group_name_Hall '-P 3 2"c'
_symmetry_space_group_name_H-M 'P -3 c 1'
_atom_sites_solution_hydrogens difmap
_atom_sites_solution_primary other
_audit_creation_date 2013-05-29
_audit_creation_method CRYSTALS_ver_14.52
_cell_angle_alpha 90
_cell_angle_beta 90
_cell_angle_gamma 120
_cell_formula_units_Z 4
_cell_length_a 16.2739(3)
_cell_length_b 16.2739(3)
_cell_length_c 23.1328(5)
_cell_measurement_reflns_used 6427
_cell_measurement_temperature 120
_cell_measurement_theta_max 29
_cell_measurement_theta_min 2
_cell_volume 5305.69(18)
_computing_cell_refinement 'Apex2 (Bruker AXS, 2006)'
_computing_data_collection 'Apex2 (Bruker AXS, 2006)'
_computing_data_reduction 'Apex2 (Bruker AXS, 2006)'
_computing_molecular_graphics 'CAMERON (Watkin et al., 1996)'
_computing_publication_material 'CRYSTALS (Betteridge et al., 2003)'
_computing_structure_refinement 'CRYSTALS (Betteridge et al., 2003)'
_computing_structure_solution 'Superflip (Palatinus & Chapuis, 2007)'
_diffrn_ambient_temperature 120
_diffrn_measured_fraction_theta_full 0.998
_diffrn_measured_fraction_theta_max 0.998
_diffrn_measurement_device Area
_diffrn_measurement_device_type 'Bruker Kappa Apex2'
_diffrn_measurement_method '\f & \w scans'
_diffrn_radiation_monochromator graphite
_diffrn_radiation_type 'Mo K\a'
_diffrn_radiation_wavelength 0.71073
_diffrn_reflns_av_R_equivalents 0.071
_diffrn_reflns_limit_h_max 0
_diffrn_reflns_limit_h_min -19
_diffrn_reflns_limit_k_max 22
_diffrn_reflns_limit_k_min 0
_diffrn_reflns_limit_l_max 31
_diffrn_reflns_limit_l_min 0
_diffrn_reflns_number 4891
_diffrn_reflns_theta_full 29.409
_diffrn_reflns_theta_max 29.409
_diffrn_reflns_theta_min 1.761
_diffrn_standards_number 0
_exptl_absorpt_coefficient_mu 0.630
_exptl_absorpt_correction_T_max 0.88
_exptl_absorpt_correction_T_min 0.82
_exptl_absorpt_correction_type numerical
_exptl_absorpt_process_details
; 
 Analytical Absorption (De Meulenaer & Tompa, 1965) 
;
_exptl_crystal_colour brown
_exptl_crystal_density_diffrn 1.140
_exptl_crystal_density_method 'not measured'
_exptl_crystal_description prism
_exptl_crystal_F_000 1916
_exptl_crystal_size_max 0.400
_exptl_crystal_size_mid 0.320
_exptl_crystal_size_min 0.210
_platon_squeeze_details
;
During the structure solution, electron density difference maps 
revealed that there were considerable disordered solvent 
molecules which could not be successfully modeled.  From history, 
the remaining solvate was likely ether in a volume of 936.5 \%A3 
per unit cell (17.7%).  It appeared that the cavity area contained 
ca two ether molecules, located near the -3 position at (0, 0, 0). 
Modeling with or without restraints was unsuccessful, as was step 
by step acquisition of peaks using successive electron density 
difference maps.  Thus, the structure factors were modified using 
the PLATON SQUEEZE, technique, in order to produce a "solvate-free" 
structure factor set.  PLATON reported a total electron density 
of 65 e- per unit cell, likely representing two ether molecules, 
consistent with our earlier observations.  Use of the SQUEEZE 
technique resulted in a decrease of ca. 1.5 % in R.   
;
_refine_diff_density_max 0.51
_refine_diff_density_min -0.42
_refine_ls_extinction_method None
_refine_ls_goodness_of_fit_ref 0.9917
_refine_ls_hydrogen_treatment constr
_refine_ls_matrix_type full
_refine_ls_number_parameters 172
_refine_ls_number_reflns 4891
_refine_ls_number_restraints 0
_refine_ls_R_factor_all 0.0514
_refine_ls_R_factor_gt 0.0323
_refine_ls_shift/su_max 0.0029529
_refine_ls_shift/su_mean 0.0000808
_refine_ls_structure_factor_coef Fsqd
_refine_ls_weighting_details
;
 Method= Modified Sheldrick 
 w=1/[\s^2^(F^2^) + ( 0.05P)^2^ + 2.21P] 
 ,where P=(max(Fo^2^,0) + 2Fc^2^)/3 
;
_refine_ls_weighting_scheme calc
_refine_ls_wR_factor_all 0.0985
_refine_ls_wR_factor_gt 0.0852
_refine_ls_wR_factor_ref 0.0985
_reflns_limit_h_max 0
_reflns_limit_h_min -19
_reflns_limit_k_max 22
_reflns_limit_k_min 0
_reflns_limit_l_max 31
_reflns_limit_l_min 0
_reflns_number_gt 3444
_reflns_number_total 4891
_reflns_threshold_expression I>2.0\s(I)
_oxford_diffrn_Wilson_B_factor 0.00
_oxford_diffrn_Wilson_scale 0.00
_oxford_refine_ls_r_factor_ref 0.0514
_oxford_refine_ls_scale 0.081450(19)
_oxford_reflns_number_all 4891
_oxford_reflns_threshold_expression_ref I>-10.0\s(I)
_oxford_structure_analysis_title 'sk_821rr_0m in P-3c1'
_cod_data_source_file c3sc52943f.txt
_cod_data_source_block sk_4
_cod_depositor_comments
;
The following automatic conversions were performed:

'_atom_sites_solution_primary' value 'Other' changed to 'other'
according to
/usr/data/users/saulius/crontab/automatic-downloads/current/RSC/lib/dictionaries/cif_core.dic
dictionary named 'cif_core.dic' version 2.4.2 from 2011-04-26.

Automatic conversion script
Id: cif_fix_values 2281 2013-09-26 08:29:07Z andrius 
;
_cod_original_sg_symbol_Hall '-P 3 2"c '
_cod_original_sg_symbol_H-M 'P -3 c 1 '
_cod_original_formula_sum 'C48 H60 Cr1 Fe1 N3 P4'
_cod_database_code 1513868

loop_
_symmetry_equiv_pos_as_xyz
x,y,z
-x,-y,-z
-y,x-y,z
y,-x+y,-z
-x+y,-x,z
x-y,x,-z
-x+y,y,z+1/2
x-y,-y,-z+1/2
x,x-y,z+1/2
-x,-x+y,-z+1/2
-y,-x,z+1/2
y,x,-z+1/2

loop_
_atom_site_label
_atom_site_type_symbol
_atom_site_fract_x
_atom_site_fract_y
_atom_site_fract_z
_atom_site_U_iso_or_equiv
_atom_site_occupancy
_atom_site_adp_type
_atom_site_refinement_flags_posn
_atom_site_refinement_flags_adp
Fe1 Fe 0.6667 0.3333 0.588792(15) 0.0159 1.0000 Uani S T
Cr1 Cr 0.6667 0.3333 0.691828(17) 0.0156 1.0000 Uani S T
P1 P 0.56009(3) 0.37157(3) 0.621921(18) 0.0231 1.0000 Uani . .
P2 P 0.6667 0.3333 0.49098(3) 0.0224 1.0000 Uani S T
N1 N 0.56004(10) 0.35060(10) 0.69282(6) 0.0239 1.0000 Uani . .
C1 C 0.50149(14) 0.35974(14) 0.73786(8) 0.0324 1.0000 Uani . .
C2 C 0.55955(17) 0.39516(18) 0.79338(8) 0.0432 1.0000 Uani . .
C3 C 0.41042(16) 0.26653(17) 0.74766(10) 0.0459 1.0000 Uani . .
C4 C 0.59084(12) 0.49630(12) 0.61675(7) 0.0253 1.0000 Uani . .
C5 C 0.63508(14) 0.55929(13) 0.66212(8) 0.0315 1.0000 Uani . .
C6 C 0.66415(16) 0.65493(15) 0.65601(9) 0.0408 1.0000 Uani . .
C7 C 0.65056(16) 0.68902(15) 0.60469(10) 0.0425 1.0000 Uani . .
C8 C 0.60810(15) 0.62793(15) 0.55861(9) 0.0375 1.0000 Uani . .
C9 C 0.57836(13) 0.53234(13) 0.56466(8) 0.0304 1.0000 Uani . .
C10 C 0.43534(12) 0.31326(13) 0.59802(7) 0.0256 1.0000 Uani . .
C11 C 0.37824(14) 0.35385(15) 0.60594(9) 0.0370 1.0000 Uani . .
C12 C 0.28355(15) 0.30581(17) 0.58990(11) 0.0472 1.0000 Uani . .
C13 C 0.24481(15) 0.21708(16) 0.56545(11) 0.0474 1.0000 Uani . .
C14 C 0.30037(15) 0.17591(15) 0.55681(10) 0.0424 1.0000 Uani . .
C15 C 0.39485(14) 0.22397(13) 0.57277(8) 0.0308 1.0000 Uani . .
C16 C 0.70136(16) 0.44510(14) 0.45379(8) 0.0387 1.0000 Uani . .
H11 H 0.4842 0.4079 0.7254 0.0381 1.0000 Uiso R .
H21 H 0.5246 0.4002 0.8242 0.0642 1.0000 Uiso R .
H22 H 0.5765 0.3490 0.8052 0.0633 1.0000 Uiso R .
H23 H 0.6154 0.4558 0.7880 0.0643 1.0000 Uiso R .
H31 H 0.3717 0.2737 0.7765 0.0682 1.0000 Uiso R .
H32 H 0.4244 0.2191 0.7620 0.0681 1.0000 Uiso R .
H33 H 0.3735 0.2406 0.7129 0.0678 1.0000 Uiso R .
H51 H 0.6439 0.5360 0.6973 0.0374 1.0000 Uiso R .
H61 H 0.6945 0.6965 0.6874 0.0492 1.0000 Uiso R .
H71 H 0.6692 0.7524 0.6015 0.0509 1.0000 Uiso R .
H81 H 0.6012 0.6518 0.5233 0.0448 1.0000 Uiso R .
H91 H 0.5489 0.4898 0.5332 0.0360 1.0000 Uiso R .
H111 H 0.4052 0.4162 0.6221 0.0436 1.0000 Uiso R .
H121 H 0.2461 0.3332 0.5963 0.0572 1.0000 Uiso R .
H131 H 0.1816 0.1858 0.5531 0.0566 1.0000 Uiso R .
H141 H 0.2752 0.1143 0.5405 0.0503 1.0000 Uiso R .
H151 H 0.4319 0.1967 0.5667 0.0366 1.0000 Uiso R .
H161 H 0.7649 0.4937 0.4649 0.0576 1.0000 Uiso R .
H162 H 0.6568 0.4661 0.4628 0.0581 1.0000 Uiso R .
H163 H 0.6990 0.4360 0.4121 0.0578 1.0000 Uiso R .

loop_
_atom_site_aniso_label
_atom_site_aniso_U_11
_atom_site_aniso_U_22
_atom_site_aniso_U_33
_atom_site_aniso_U_23
_atom_site_aniso_U_13
_atom_site_aniso_U_12
Fe1 0.01704(12) 0.01704(12) 0.01362(17) 0.0000 0.0000 0.00852(6)
Cr1 0.01660(13) 0.01660(13) 0.01359(19) 0.0000 0.0000 0.00830(7)
P1 0.0262(2) 0.0265(2) 0.0209(2) -0.00299(17) -0.00481(17) 0.01639(19)
P2 0.0233(2) 0.0233(2) 0.0206(3) 0.0000 0.0000 0.01165(11)
N1 0.0289(7) 0.0320(8) 0.0176(6) -0.0014(6) 0.0014(5) 0.0204(7)
C1 0.0375(10) 0.0461(11) 0.0244(9) -0.0006(8) 0.0066(7) 0.0291(9)
C2 0.0540(13) 0.0656(15) 0.0231(9) -0.0068(9) 0.0037(9) 0.0397(12)
C3 0.0409(12) 0.0623(15) 0.0379(11) 0.0055(10) 0.0146(9) 0.0283(11)
C4 0.0266(9) 0.0273(9) 0.0272(8) -0.0022(7) -0.0034(7) 0.0174(8)
C5 0.0372(10) 0.0312(9) 0.0290(9) -0.0034(7) -0.0043(8) 0.0193(8)
C6 0.0495(13) 0.0324(10) 0.0414(11) -0.0093(9) -0.0077(9) 0.0213(10)
C7 0.0503(13) 0.0269(10) 0.0556(13) -0.0003(9) -0.0057(10) 0.0233(10)
C8 0.0422(11) 0.0360(10) 0.0427(11) 0.0048(9) -0.0057(9) 0.0259(9)
C9 0.0328(10) 0.0340(10) 0.0307(9) -0.0031(7) -0.0082(7) 0.0215(8)
C10 0.0266(8) 0.0289(9) 0.0235(8) -0.0017(7) -0.0024(6) 0.0156(7)
C11 0.0311(10) 0.0391(11) 0.0460(12) -0.0099(9) -0.0046(8) 0.0215(9)
C12 0.0311(11) 0.0535(14) 0.0646(15) -0.0042(11) -0.0040(10) 0.0268(11)
C13 0.0261(10) 0.0433(12) 0.0648(15) 0.0024(11) -0.0105(10) 0.0114(9)
C14 0.0387(11) 0.0281(10) 0.0522(13) -0.0023(9) -0.0128(10) 0.0105(9)
C15 0.0338(10) 0.0281(9) 0.0329(9) -0.0013(7) -0.0049(8) 0.0173(8)
C16 0.0560(13) 0.0343(10) 0.0243(9) 0.0072(8) 0.0025(9) 0.0215(10)

loop_
_atom_type_symbol
_atom_type_scat_dispersion_real
_atom_type_scat_dispersion_imag
_atom_type_scat_Cromer_Mann_a1
_atom_type_scat_Cromer_Mann_b1
_atom_type_scat_Cromer_Mann_a2
_atom_type_scat_Cromer_Mann_b2
_atom_type_scat_Cromer_Mann_a3
_atom_type_scat_Cromer_Mann_b3
_atom_type_scat_Cromer_Mann_a4
_atom_type_scat_Cromer_Mann_b4
_atom_type_scat_Cromer_Mann_c
_atom_type_scat_source
C 0.0033 0.0016 2.3100 20.8439 1.0200 10.2075 1.5886 0.5687 0.8650 51.6512 0.2156 'International Tables Vol C 4.2.6.8 and 6.1.1.4'
H 0.0000 0.0000 0.4930 10.5109 0.3229 26.1257 0.1402 3.1424 0.0408 57.7998 0.0030 'International Tables Vol C 4.2.6.8 and 6.1.1.4'
N 0.0061 0.0033 12.2126 0.0057 3.1322 9.8933 2.0125 28.9975 1.1663 0.5826 -11.5290 'International Tables Vol C 4.2.6.8 and 6.1.1.4'
P 0.1023 0.0942 6.4345 1.9067 4.1791 27.1570 1.7800 0.5260 1.4908 68.1645 1.1149 'International Tables Vol C 4.2.6.8 and 6.1.1.4'
Cr 0.3209 0.6236 10.6406 6.1038 7.3537 0.3920 3.3240 20.2626 1.4922 98.7399 1.1832 'International Tables Vol C 4.2.6.8 and 6.1.1.4'
Fe 0.3463 0.8444 11.7695 4.7611 7.3573 0.3072 3.5222 15.3535 2.3045 76.8805 1.0369 'International Tables Vol C 4.2.6.8 and 6.1.1.4'

loop_
_geom_angle_atom_site_label_1
_geom_angle_site_symmetry_1
_geom_angle_atom_site_label_2
_geom_angle_atom_site_label_3
_geom_angle_site_symmetry_3
_geom_angle
_geom_angle_publ_flag
P1 3_655 Fe1 P1 5_665 109.024(14) yes
P1 3_655 Fe1 Cr1 . 70.085(14) yes
P1 5_665 Fe1 Cr1 . 70.086(14) yes
P1 3_655 Fe1 P1 . 109.024(14) yes
P1 5_665 Fe1 P1 . 109.024(14) yes
Cr1 . Fe1 P1 . 70.086(13) yes
P1 3_655 Fe1 P2 . 109.915(14) yes
P1 5_665 Fe1 P2 . 109.915(14) yes
Cr1 . Fe1 P2 . 179.995 yes
P1 . Fe1 P2 . 109.915(14) yes
P1 5_665 Cr1 P1 3_655 86.947(17) yes
P1 5_665 Cr1 N1 3_655 108.24(5) yes
P1 3_655 Cr1 N1 3_655 38.69(4) yes
P1 5_665 Cr1 N1 5_665 38.69(4) yes
P1 3_655 Cr1 N1 5_665 119.31(4) yes
N1 3_655 Cr1 N1 5_665 119.985 yes
P1 5_665 Cr1 Fe1 . 52.604(12) yes
P1 3_655 Cr1 Fe1 . 52.604(12) yes
N1 3_655 Cr1 Fe1 . 90.69(4) yes
N1 5_665 Cr1 Fe1 . 90.69(4) yes
P1 5_665 Cr1 P1 . 86.947(17) yes
P1 3_655 Cr1 P1 . 86.947(17) yes
N1 3_655 Cr1 P1 . 119.31(4) yes
N1 5_665 Cr1 P1 . 108.24(5) yes
Fe1 . Cr1 P1 . 52.604(11) yes
P1 5_665 Cr1 N1 . 119.31(4) yes
P1 3_655 Cr1 N1 . 108.24(5) yes
N1 3_655 Cr1 N1 . 119.985 yes
N1 5_665 Cr1 N1 . 119.985 yes
Fe1 . Cr1 N1 . 90.69(4) yes
P1 . Cr1 N1 . 38.69(4) yes
Cr1 . P1 Fe1 . 57.311(14) yes
Fe1 . P1 N1 . 101.48(5) yes
Cr1 . P1 C4 . 116.66(6) yes
Fe1 . P1 C4 . 117.51(6) yes
N1 . P1 C4 . 105.14(8) yes
Cr1 . P1 C10 . 137.73(6) yes
Fe1 . P1 C10 . 123.92(6) yes
N1 . P1 C10 . 107.49(8) yes
C4 . P1 C10 . 99.84(8) yes
C16 3_655 P2 C16 5_665 99.65(8) yes
C16 3_655 P2 Fe1 . 118.08(7) yes
C16 5_665 P2 Fe1 . 118.08(7) yes
C16 3_655 P2 C16 . 99.65(8) yes
C16 5_665 P2 C16 . 99.65(8) yes
Fe1 . P2 C16 . 118.08(7) yes
P1 . N1 Cr1 . 96.40(7) yes
P1 . N1 C1 . 127.45(12) yes
Cr1 . N1 C1 . 135.51(12) yes
N1 . C1 C2 . 108.95(15) yes
N1 . C1 C3 . 111.33(16) yes
C2 . C1 C3 . 111.26(17) yes
N1 . C1 H11 . 109.0 no
C2 . C1 H11 . 108.1 no
C3 . C1 H11 . 108.1 no
C1 . C2 H21 . 112.6 no
C1 . C2 H22 . 108.1 no
H21 . C2 H22 . 105.9 no
C1 . C2 H23 . 111.6 no
H21 . C2 H23 . 108.2 no
H22 . C2 H23 . 110.3 no
C1 . C3 H31 . 110.7 no
C1 . C3 H32 . 110.3 no
H31 . C3 H32 . 106.7 no
C1 . C3 H33 . 113.3 no
H31 . C3 H33 . 109.2 no
H32 . C3 H33 . 106.4 no
P1 . C4 C5 . 121.37(13) yes
P1 . C4 C9 . 120.22(13) yes
C5 . C4 C9 . 118.13(16) yes
C4 . C5 C6 . 120.67(18) yes
C4 . C5 H51 . 119.0 no
C6 . C5 H51 . 120.3 no
C5 . C6 C7 . 120.45(19) yes
C5 . C6 H61 . 119.2 no
C7 . C6 H61 . 120.4 no
C6 . C7 C8 . 119.91(19) yes
C6 . C7 H71 . 119.5 no
C8 . C7 H71 . 120.6 no
C7 . C8 C9 . 119.82(18) yes
C7 . C8 H81 . 119.7 no
C9 . C8 H81 . 120.5 no
C4 . C9 C8 . 121.01(17) yes
C4 . C9 H91 . 118.6 no
C8 . C9 H91 . 120.4 no
P1 . C10 C11 . 122.64(14) yes
P1 . C10 C15 . 119.25(13) yes
C11 . C10 C15 . 118.08(17) yes
C10 . C11 C12 . 120.92(19) yes
C10 . C11 H111 . 119.5 no
C12 . C11 H111 . 119.6 no
C11 . C12 C13 . 120.0(2) yes
C11 . C12 H121 . 119.9 no
C13 . C12 H121 . 120.2 no
C12 . C13 C14 . 120.03(19) yes
C12 . C13 H131 . 119.9 no
C14 . C13 H131 . 120.0 no
C13 . C14 C15 . 119.95(19) yes
C13 . C14 H141 . 121.8 no
C15 . C14 H141 . 118.3 no
C10 . C15 C14 . 121.06(18) yes
C10 . C15 H151 . 119.1 no
C14 . C15 H151 . 119.9 no
P2 . C16 H161 . 111.1 no
P2 . C16 H162 . 109.7 no
H161 . C16 H162 . 109.7 no
P2 . C16 H163 . 110.2 no
H161 . C16 H163 . 109.3 no
H162 . C16 H163 . 106.7 no

loop_
_geom_bond_atom_site_label_1
_geom_bond_atom_site_label_2
_geom_bond_site_symmetry_2
_geom_bond_distance
_geom_bond_publ_flag
Fe1 P1 3_655 2.2500(4) yes
Fe1 P1 5_665 2.2500(4) yes
Fe1 Cr1 . 2.3835(5) yes
Fe1 P1 . 2.2500(4) yes
Fe1 P2 . 2.2627(8) yes
Cr1 P1 5_665 2.6627(5) yes
Cr1 P1 3_655 2.6627(5) yes
Cr1 N1 3_655 1.8915(14) yes
Cr1 N1 5_665 1.8915(14) yes
Cr1 P1 . 2.6627(5) yes
Cr1 N1 . 1.8915(14) yes
P1 N1 . 1.6751(14) yes
P1 C4 . 1.8355(17) yes
P1 C10 . 1.8442(18) yes
P2 C16 3_655 1.8276(19) yes
P2 C16 5_665 1.8276(19) yes
P2 C16 . 1.8276(19) yes
N1 C1 . 1.469(2) yes
C1 C2 . 1.526(3) yes
C1 C3 . 1.517(3) yes
C1 H11 . 0.998 no
C2 H21 . 0.941 no
C2 H22 . 0.961 no
C2 H23 . 0.958 no
C3 H31 . 0.963 no
C3 H32 . 0.966 no
C3 H33 . 0.966 no
C4 C5 . 1.390(2) yes
C4 C9 . 1.399(2) yes
C5 C6 . 1.389(3) yes
C5 H51 . 0.939 no
C6 C7 . 1.374(3) yes
C6 H61 . 0.946 no
C7 C8 . 1.384(3) yes
C7 H71 . 0.921 no
C8 C9 . 1.386(3) yes
C8 H81 . 0.936 no
C9 H91 . 0.953 no
C10 C11 . 1.395(2) yes
C10 C15 . 1.389(2) yes
C11 C12 . 1.385(3) yes
C11 H111 . 0.958 no
C12 C13 . 1.375(3) yes
C12 H121 . 0.929 no
C13 C14 . 1.383(3) yes
C13 H131 . 0.936 no
C14 C15 . 1.382(3) yes
C14 H141 . 0.951 no
C15 H151 . 0.920 no
C16 H161 . 0.970 no
C16 H162 . 0.967 no
C16 H163 . 0.974 no

loop_
_platon_squeeze_void_nr
_platon_squeeze_void_average_x
_platon_squeeze_void_average_y
_platon_squeeze_void_average_z
_platon_squeeze_void_volume
_platon_squeeze_void_count_electrons
_platon_squeeze_void_content
1 0.000 0.000 -0.001 936 66 ' '
